data_4001763
loop_
_publ_author_name
'An, Tao'
'Baikie, Tom'
'Wei, Fengxia'
'Pramana, Stevin S.'
'Schreyer, Martin K.'
'Piltz, Ross O.'
'Shin, J. Felix'
'Wei, Jun'
'Slater, Peter R.'
'White, Tim J.'

_publ_section_title
;
 Crystallographic Correlations with Anisotropic Oxide Ion Conduction in
 Aluminum-Doped Neodymium Silicate Apatite Electrolytes
;
_journal_issue 7
_journal_name_full 'Chemistry of Materials'
_journal_page_first 1109
_journal_paper_doi 10.1021/cm4000685
_journal_volume 25
_journal_year 2013
_chemical_formula_iupac 'Nd9.83 Al1.5 Si4.5 O26'
_chemical_formula_sum 'Al1.5 Nd9.924 O26 Si4.5'
_chemical_formula_weight 2014.3
_chemical_melting_point ?
_chemical_name_systematic ' ?'
_space_group_IT_number 176
_symmetry_cell_setting hexagonal
_symmetry_Int_Tables_number 176
_symmetry_space_group_name_Hall '-P 6c'
_symmetry_space_group_name_H-M 'P 63/m'
_cell_angle_alpha 90
_cell_angle_beta 90
_cell_angle_gamma 120
_cell_formula_units_Z 1
_cell_length_a 9.5604
_cell_length_b 9.5604
_cell_length_c 7.0622
_cell_measurement_reflns_used 5063
_cell_measurement_temperature 100
_cell_measurement_theta_max 32.71
_cell_measurement_theta_min 2.46
_cell_volume 559.014
_diffrn_ambient_temperature 100
_diffrn_measured_fraction_theta_full 1
_diffrn_measured_fraction_theta_max 1
_diffrn_measurement_device 'four-cycle diffractometer'
_diffrn_measurement_device_type 'Bruker CCD'
_diffrn_measurement_method \w/2\q
_diffrn_radiation_monochromator graphite
_diffrn_radiation_source 'X-ray tube'
_diffrn_radiation_type 'Mo K\a'
_diffrn_radiation_wavelength 0.71069
_diffrn_reflns_av_R_equivalents 0.0346
_diffrn_reflns_av_sigmaI/netI 0.0136
_diffrn_reflns_limit_h_max 14
_diffrn_reflns_limit_h_min -14
_diffrn_reflns_limit_k_max 14
_diffrn_reflns_limit_k_min -13
_diffrn_reflns_limit_l_max 10
_diffrn_reflns_limit_l_min -10
_diffrn_reflns_number 10067
_diffrn_reflns_theta_full 32.59
_diffrn_reflns_theta_max 32.59
_diffrn_reflns_theta_min 2.46
_exptl_absorpt_coefficient_mu 23.008
_exptl_absorpt_correction_T_max 1
_exptl_absorpt_correction_T_min 0.3503
_exptl_absorpt_correction_type multi-scan
_exptl_absorpt_process_details "'R.H. Blessing, Acta Crystallogr., Sect A 1995, 51, 33-38. '"
_exptl_crystal_colour 'violet under sunlight'
_exptl_crystal_density_diffrn 5.9814
_exptl_crystal_density_meas ?
_exptl_crystal_density_method 'not measured'
_exptl_crystal_description irregular
_exptl_crystal_F_000 886
_exptl_crystal_size_max 0.15
_exptl_crystal_size_mid 0.1
_exptl_crystal_size_min 0.08
_refine_diff_density_max 2.10
_refine_diff_density_min -1.38
_refine_ls_extinction_coef 1060(80)
_refine_ls_extinction_method 'B-C type 1 Gaussian isotropic (Becker & Coppens, 1974)'
_refine_ls_goodness_of_fit_gt 3.05
_refine_ls_goodness_of_fit_ref 3.04
_refine_ls_number_constraints 6
_refine_ls_number_parameters 41
_refine_ls_number_reflns 729
_refine_ls_number_restraints 0
_refine_ls_R_factor_all 0.0276
_refine_ls_R_factor_gt 0.0272
_refine_ls_shift/su_max 0.0053
_refine_ls_shift/su_mean 0.0007
_refine_ls_structure_factor_coef Fsqd
_refine_ls_weighting_details w=1/(\s^2^(I)+0.0004I^2^)
_refine_ls_weighting_scheme sigma
_refine_ls_wR_factor_gt 0.0873
_refine_ls_wR_factor_ref 0.0875
_reflns_number_gt 720
_reflns_number_total 729
_reflns_threshold_expression I>3\s(I)
_cod_data_source_file cm4000685_si_007.cif
_cod_data_source_block I
_cod_depositor_comments
;
The following automatic conversions were performed:

'_chemical_melting_point' value 'not measured' was changed to '?' -
the value is undefined or not given.

Automatic conversion script
Id: cif_fix_values 1891 2012-01-12 08:04:46Z andrius 

The following automatic conversions were performed:

'_exptl_crystal_density_meas' value 'not measured' was changed to '?'
- the value is perceived as not measured.

Automatic conversion script
Id: cif_fix_values 3008 2015-01-20 13:52:24Z robertas 
;
_cod_original_cell_volume 559.0141
_cod_database_code 4001763

loop_
_symmetry_equiv_pos_site_id
_symmetry_equiv_pos_as_xyz
1 x,y,z
2 -y,x-y,z
3 -x+y,-x,z
4 -x,-y,z+1/2
5 y,-x+y,z+1/2
6 x-y,x,z+1/2
7 -x,-y,-z
8 y,-x+y,-z
9 x-y,x,-z
10 x,y,-z+1/2
11 -y,x-y,-z+1/2
12 -x+y,-x,-z+1/2

loop_
_atom_site_label
_atom_site_type_symbol
_atom_site_fract_x
_atom_site_fract_y
_atom_site_fract_z
_atom_site_adp_type
_atom_site_U_iso_or_equiv
_atom_site_symmetry_multiplicity
_atom_site_occupancy
_atom_site_calc_flag
Nd2 Nd 0.00842(4) 0.24115(4) 0.25 Uani 0.00540(18) 6 1 d
Nd1 Nd 0.333333 0.666667 0.00006(7) Uani 0.00845(19) 4 0.981(4) d
Al Al 0.4019(2) 0.3727(2) 0.25 Uani 0.0041(7) 6 0.25 d
O1 O 0.3198(7) 0.4881(7) 0.25 Uani 0.012(2) 6 1 d
O3 O 0.3465(6) 0.2527(5) 0.0622(6) Uani 0.0139(16) 12 1 d
O2 O 0.6022(7) 0.4737(6) 0.25 Uani 0.010(2) 6 1 d
O4 O 0 0 0.25 Uani 0.017(3) 2 1 d
Si Si 0.4019(2) 0.3727(2) 0.25 Uani 0.0041(7) 6 0.75 d

loop_
_atom_site_aniso_label
_atom_site_aniso_type_symbol
_atom_site_aniso_U_11
_atom_site_aniso_U_22
_atom_site_aniso_U_33
_atom_site_aniso_U_12
_atom_site_aniso_U_13
_atom_site_aniso_U_23
Nd2 Nd 0.0049(2) 0.0042(2) 0.0063(3) 0.00167(15) 0 0
Nd1 Nd 0.0102(2) 0.0102(2) 0.0049(3) 0.00510(12) 0 0
Al Al 0.0036(8) 0.0044(8) 0.0043(9) 0.0019(7) 0 0
O1 O 0.016(3) 0.008(2) 0.014(3) 0.008(2) 0 0
O3 O 0.025(2) 0.0134(19) 0.0058(17) 0.0110(17) -0.0063(16) -0.0025(15)
O2 O 0.010(2) 0.007(2) 0.016(3) 0.006(2) 0 0
O4 O 0.008(3) 0.008(3) 0.036(7) 0.0040(14) 0 0
Si Si 0.0036(8) 0.0044(8) 0.0043(9) 0.0019(7) 0 0

loop_
_atom_type_symbol
_atom_type_scat_dispersion_real
_atom_type_scat_dispersion_imag
_atom_type_scat_source
Al 0.0645 0.0514 'International Tables Vol C tables 4.2.6.8 and 6.1.1.1'
Nd -0.1943 3.0179 'International Tables Vol C tables 4.2.6.8 and 6.1.1.1'
O 0.0106 0.0060 'International Tables Vol C tables 4.2.6.8 and 6.1.1.1'
Si 0.0817 0.0704 'International Tables Vol C tables 4.2.6.8 and 6.1.1.1'

loop_
_geom_angle_atom_site_label_1
_geom_angle_atom_site_label_2
_geom_angle_atom_site_label_3
_geom_angle_site_symmetry_1
_geom_angle_site_symmetry_3
_geom_angle
O1 Nd2 O3 . 2_555 145.69(12)
O1 Nd2 O3 . 6_555 68.88(13)
O1 Nd2 O3 . 9_555 68.88(13)
O1 Nd2 O3 . 11_555 145.69(12)
O1 Nd2 O2 . 3_565 99.1(2)
O1 Nd2 O4 . . 110.46(17)
O3 Nd2 O3 2_555 6_555 138.5(2)
O3 Nd2 O3 2_555 9_555 77.65(16)
O3 Nd2 O3 2_555 11_555 62.92(13)
O3 Nd2 O2 2_555 3_565 70.1(2)
O3 Nd2 O4 2_555 . 84.88(17)
O3 Nd2 O3 6_555 9_555 134.41(14)
O3 Nd2 O3 6_555 11_555 77.65(16)
O3 Nd2 O2 6_555 3_565 85.19(19)
O3 Nd2 O4 6_555 . 105.04(16)
O3 Nd2 O3 9_555 11_555 138.5(2)
O3 Nd2 O2 9_555 3_565 85.19(19)
O3 Nd2 O4 9_555 . 105.04(16)
O3 Nd2 O2 11_555 3_565 70.1(2)
O3 Nd2 O4 11_555 . 84.88(17)
O2 Nd2 O4 3_565 . 150.46(13)
O1 Nd1 O1 . 2_665 72.4(2)
O1 Nd1 O1 . 3_565 72.4(2)
O1 Nd1 O3 . 7_665 88.51(19)
O1 Nd1 O3 . 8_565 139.12(18)
O1 Nd1 O3 . 9_555 67.37(15)
O1 Nd1 O2 . 4_664 94.48(18)
O1 Nd1 O2 . 5_564 153.8(2)
O1 Nd1 O2 . 6_554 126.14(15)
O1 Nd1 O1 2_665 3_565 72.4(2)
O1 Nd1 O3 2_665 7_665 67.37(19)
O1 Nd1 O3 2_665 8_565 88.5(3)
O1 Nd1 O3 2_665 9_555 139.12(18)
O1 Nd1 O2 2_665 4_664 126.1(2)
O1 Nd1 O2 2_665 5_564 94.48(15)
O1 Nd1 O2 2_665 6_554 153.8(3)
O1 Nd1 O3 3_565 7_665 139.12(17)
O1 Nd1 O3 3_565 8_565 67.37(19)
O1 Nd1 O3 3_565 9_555 88.51(18)
O1 Nd1 O2 3_565 4_664 153.83(16)
O1 Nd1 O2 3_565 5_564 126.1(3)
O1 Nd1 O2 3_565 6_554 94.5(2)
O3 Nd1 O3 7_665 8_565 117.57(13)
O3 Nd1 O3 7_665 9_555 117.57(19)
O3 Nd1 O2 7_665 4_664 60.10(15)
O3 Nd1 O2 7_665 5_564 65.4(2)
O3 Nd1 O2 7_665 6_554 125.31(17)
O3 Nd1 O3 8_565 9_555 117.57(18)
O3 Nd1 O2 8_565 4_664 125.31(15)
O3 Nd1 O2 8_565 5_564 60.1(2)
O3 Nd1 O2 8_565 6_554 65.39(19)
O3 Nd1 O2 9_555 4_664 65.39(16)
O3 Nd1 O2 9_555 5_564 125.31(13)
O3 Nd1 O2 9_555 6_554 60.10(18)
O2 Nd1 O2 4_664 5_564 74.7(2)
O2 Nd1 O2 4_664 6_554 74.7(2)
O2 Nd1 O2 5_564 6_554 74.72(14)
O1 Al O3 . . 111.7(2)
O1 Al O3 . 10_555 111.7(2)
O1 Al O2 . . 114.2(3)
O1 Al Si . . 0
O3 Al O3 . 10_555 106.3(2)
O3 Al O2 . . 106.2(2)
O3 Al Si . . 0
O3 Al O2 10_555 . 106.2(2)
O3 Al Si 10_555 . 0
O2 Al Si . . 0
Nd2 O1 Nd1 . . 105.2(2)
Nd2 O1 Nd1 . 10_555 105.2(2)
Nd2 O1 Al . . 95.7(2)
Nd2 O1 O1 . 2_665 142.6(4)
Nd2 O1 O1 . 3_565 82.6(2)
Nd2 O1 O3 . . 78.32(16)
Nd2 O1 O3 . 6_555 50.17(12)
Nd2 O1 O3 . 9_555 50.17(12)
Nd2 O1 O3 . 10_555 78.32(16)
Nd2 O1 O2 . . 128.8(3)
Nd2 O1 Si . . 95.7(2)
Nd1 O1 Nd1 . 10_555 94.0(2)
Nd1 O1 Al . . 126.90(19)
Nd1 O1 O1 . 2_665 53.79(13)
Nd1 O1 O1 . 3_565 53.79(16)
Nd1 O1 O3 . . 103.50(11)
Nd1 O1 O3 . 6_555 130.5(3)
Nd1 O1 O3 . 9_555 62.54(13)
Nd1 O1 O3 . 10_555 160.7(3)
Nd1 O1 O2 . . 109.04(17)
Nd1 O1 Si . . 126.90(19)
Nd1 O1 Al 10_555 . 126.90(19)
Nd1 O1 O1 10_555 2_665 53.79(13)
Nd1 O1 O1 10_555 3_565 53.79(16)
Nd1 O1 O3 10_555 . 160.7(3)
Nd1 O1 O3 10_555 6_555 62.54(13)
Nd1 O1 O3 10_555 9_555 130.5(3)
Nd1 O1 O3 10_555 10_555 103.50(11)
Nd1 O1 O2 10_555 . 109.04(17)
Nd1 O1 Si 10_555 . 126.90(19)
Al O1 O1 . 2_665 121.7(3)
Al O1 O1 . 3_565 178.3(3)
Al O1 O3 . . 34.32(15)
Al O1 O3 . 6_555 100.4(2)
Al O1 O3 . 9_555 100.4(2)
Al O1 O3 . 10_555 34.32(15)
Al O1 O2 . . 33.09(18)
Al O1 Si . . 0.0(5)
O1 O1 O1 2_665 3_565 60.0(3)
O1 O1 O3 2_665 . 132.6(2)
O1 O1 O3 2_665 6_555 115.9(2)
O1 O1 O3 2_665 9_555 115.9(2)
O1 O1 O3 2_665 10_555 132.6(2)
O1 O1 O2 2_665 . 88.6(2)
O1 O1 Si 2_665 . 121.7(3)
O1 O1 O3 3_565 . 144.81(19)
O1 O1 O3 3_565 6_555 78.5(2)
O1 O1 O3 3_565 9_555 78.5(2)
O1 O1 O3 3_565 10_555 144.81(19)
O1 O1 O2 3_565 . 148.6(2)
O1 O1 Si 3_565 . 178.3(3)
O3 O1 O3 . 6_555 109.8(2)
O3 O1 O3 . 9_555 66.5(2)
O3 O1 O3 . 10_555 58.1(2)
O3 O1 O2 . . 57.6(2)
O3 O1 Si . . 34.32(15)
O3 O1 O3 6_555 9_555 98.7(2)
O3 O1 O3 6_555 10_555 66.5(2)
O3 O1 O2 6_555 . 119.5(2)
O3 O1 Si 6_555 . 100.4(2)
O3 O1 O3 9_555 10_555 109.8(2)
O3 O1 O2 9_555 . 119.5(2)
O3 O1 Si 9_555 . 100.4(2)
O3 O1 O2 10_555 . 57.6(2)
O3 O1 Si 10_555 . 34.32(15)
O2 O1 Si . . 33.09(18)
Nd2 O3 Nd2 3_555 5_554 116.51(15)
Nd2 O3 Nd1 3_555 7_665 103.0(2)
Nd2 O3 Al 3_555 . 95.38(19)
Nd2 O3 O1 3_555 . 112.67(17)
Nd2 O3 O1 3_555 5_554 98.8(2)
Nd2 O3 O3 3_555 10_555 58.54(13)
Nd2 O3 O2 3_555 . 107.02(19)
Nd2 O3 O2 3_555 2_655 53.17(14)
Nd2 O3 Si 3_555 . 95.38(19)
Nd2 O3 Nd1 5_554 7_665 103.69(16)
Nd2 O3 Al 5_554 . 140.3(3)
Nd2 O3 O1 5_554 . 107.7(2)
Nd2 O3 O1 5_554 5_554 60.94(16)
Nd2 O3 O3 5_554 10_555 157.2(3)
Nd2 O3 O2 5_554 . 135.10(18)
Nd2 O3 O2 5_554 2_655 135.4(2)
Nd2 O3 Si 5_554 . 140.3(3)
Nd1 O3 Al 7_665 . 90.5(2)
Nd1 O3 O1 7_665 . 112.95(17)
Nd1 O3 O1 7_665 5_554 50.09(13)
Nd1 O3 O3 7_665 10_555 99.05(19)
Nd1 O3 O2 7_665 . 54.01(16)
Nd1 O3 O2 7_665 2_655 51.94(13)
Nd1 O3 Si 7_665 . 90.5(2)
Al O3 O1 . . 33.96(19)
Al O3 O1 . 5_554 140.1(3)
Al O3 O3 . 10_555 36.86(14)
Al O3 O2 . . 36.89(16)
Al O3 O2 . 2_655 82.3(2)
Al O3 Si . . 0.0(5)
O1 O3 O1 . 5_554 147.8(2)
O1 O3 O3 . 10_555 60.95(18)
O1 O3 O2 . . 61.9(2)
O1 O3 O2 . 2_655 116.1(2)
O1 O3 Si . . 33.96(19)
O1 O3 O3 5_554 10_555 139.4(3)
O1 O3 O2 5_554 . 103.2(2)
O1 O3 O2 5_554 2_655 77.1(2)
O1 O3 Si 5_554 . 140.1(3)
O3 O3 O2 10_555 . 59.99(13)
O3 O3 O2 10_555 2_655 62.34(19)
O3 O3 Si 10_555 . 36.86(14)
O2 O3 O2 . 2_655 65.9(2)
O2 O3 Si . . 36.89(16)
O2 O3 Si 2_655 . 82.3(2)
Nd2 O2 Nd1 2_665 4_665 116.67(14)
Nd2 O2 Nd1 2_665 7_665 116.67(14)
Nd2 O2 Al 2_665 . 122.5(4)
Nd2 O2 O1 2_665 . 89.8(3)
Nd2 O2 O3 2_665 . 135.2(3)
Nd2 O2 O3 2_665 3_665 56.74(15)
Nd2 O2 O3 2_665 10_555 135.2(3)
Nd2 O2 O3 2_665 12_665 56.74(15)
Nd2 O2 Si 2_665 . 122.5(4)
Nd1 O2 Nd1 4_665 7_665 91.0(2)
Nd1 O2 Al 4_665 . 102.27(18)
Nd1 O2 O1 4_665 . 122.68(14)
Nd1 O2 O3 4_665 . 107.8(2)
Nd1 O2 O3 4_665 3_665 101.7(3)
Nd1 O2 O3 4_665 10_555 65.89(15)
Nd1 O2 O3 4_665 12_665 62.67(15)
Nd1 O2 Si 4_665 . 102.27(18)
Nd1 O2 Al 7_665 . 102.27(18)
Nd1 O2 O1 7_665 . 122.68(14)
Nd1 O2 O3 7_665 . 65.89(15)
Nd1 O2 O3 7_665 3_665 62.67(15)
Nd1 O2 O3 7_665 10_555 107.8(2)
Nd1 O2 O3 7_665 12_665 101.7(3)
Nd1 O2 Si 7_665 . 102.27(18)
Al O2 O1 . . 32.7(2)
Al O2 O3 . . 36.89(14)
Al O2 O3 . 3_665 151.80(14)
Al O2 O3 . 10_555 36.89(14)
Al O2 O3 . 12_665 151.80(14)
Al O2 Si . . 0.0(5)
O1 O2 O3 . . 60.5(2)
O1 O2 O3 . 3_665 133.9(3)
O1 O2 O3 . 10_555 60.5(2)
O1 O2 O3 . 12_665 133.9(3)
O1 O2 Si . . 32.7(2)
O3 O2 O3 . 3_665 120.14(14)
O3 O2 O3 . 10_555 60.02(16)
O3 O2 O3 . 12_665 165.1(4)
O3 O2 Si . . 36.89(14)
O3 O2 O3 3_665 10_555 165.1(4)
O3 O2 O3 3_665 12_665 55.31(16)
O3 O2 Si 3_665 . 151.80(14)
O3 O2 O3 10_555 12_665 120.14(14)
O3 O2 Si 10_555 . 36.89(14)
O3 O2 Si 12_665 . 151.80(14)
Nd2 O4 Nd2 . 2_555 120.000(19)
Nd2 O4 Nd2 . 3_555 120.000(13)
Nd2 O4 Nd2 2_555 3_555 120.000(18)
Al Si O1 . . 0
Al Si O3 . . 0
Al Si O3 . 10_555 0
Al Si O2 . . 0
O1 Si O3 . . 111.7(2)
O1 Si O3 . 10_555 111.7(2)
O1 Si O2 . . 114.2(3)
O3 Si O3 . 10_555 106.3(2)
O3 Si O2 . . 106.2(2)
O3 Si O2 10_555 . 106.2(2)

loop_
_geom_bond_atom_site_label_1
_geom_bond_atom_site_label_2
_geom_bond_site_symmetry_2
_geom_bond_distance
Nd2 O1 . 2.722(5)
Nd2 O3 2_555 2.542(4)
Nd2 O3 6_555 2.391(4)
Nd2 O3 9_555 2.391(4)
Nd2 O3 11_555 2.542(4)
Nd2 O2 3_565 2.433(9)
Nd2 O4 . 2.2663(5)
Nd1 O1 . 2.414(5)
Nd1 O1 2_665 2.414(4)
Nd1 O1 3_565 2.414(7)
Nd1 O3 7_665 2.792(5)
Nd1 O3 8_565 2.792(8)
Nd1 O3 9_555 2.792(4)
Nd1 O2 4_664 2.475(5)
Nd1 O2 5_564 2.475(5)
Nd1 O2 6_554 2.475(6)
Al O1 . 1.643(9)
Al O3 . 1.658(4)
Al O3 10_555 1.658(4)
Al O2 . 1.658(6)
Al Si . 0
O1 O1 2_665 2.852(10)
O1 O1 3_565 2.852(13)
O1 O3 . 2.732(9)
O1 O3 6_555 2.905(6)
O1 O3 9_555 2.905(6)
O1 O3 10_555 2.732(9)
O1 O2 . 2.771(10)
O1 Si . 1.643(9)
O3 O3 10_555 2.653(6)
O3 O2 . 2.652(5)
O3 O2 2_655 2.858(10)
O3 Si . 1.658(4)
O2 Si . 1.658(6)
